data_2312842
loop_
_publ_author_name
'Kamin, Ashlyn A.'
'Le, Phuong H.'
'Brannan, E. J.'
'Gannon, Paige M.'
'Krajewski, Sebastian'
'Kaminsky, Werner'
'Xiao, Dianne J.'

_publ_section_title
;
 Synthesis and crystal structures of a family of bimetallic complexes with
 phenyl-substituted bridging tetraoxolene ligands.
;
_journal_coeditor_code QF3068
_journal_issue 6
_journal_name_full 'Acta crystallographica. Section C, Structural chemistry'
_journal_paper_doi 10.1107/S2053229625003584
_journal_volume 81
_journal_year 2025
_chemical_formula_iupac '[Zn2 (C18 H10 O4) (C18 H18 N4)2] (B F4)2, 0.892C2 H3 N, 0.108C4 H10 O'
_chemical_formula_moiety 'C54 H46 N8 O4 Zn2 2+, 2(B F4 -), 0.892(C2 H3 N), 0.108(C4 H10 O)'
_chemical_formula_sum 'C56.22 H49.75 B2 F8 N8.89 O4.11 Zn2'
_chemical_formula_weight 1220.02
_chemical_name_systematic
;(\m~2~-3,6-Dioxo-2,5-diphenylcyclohexa-1,4-diene-1,4-diolato)bis[{tris[(pyridin-2-yl)methyl]amine}zinc(II)]
bis(tetrafluoroborate)--acetonitrile--diethyl ether (1/0.9/0.1)
;
_space_group_IT_number 2
_space_group_name_Hall '-P 1'
_space_group_name_H-M_alt 'P -1'
_symmetry_cell_setting triclinic
_symmetry_Int_Tables_number 2
_symmetry_space_group_name_Hall '-P 1'
_symmetry_space_group_name_H-M 'P -1'
_atom_sites_solution_hydrogens mixed
_atom_sites_solution_primary direct
_atom_sites_solution_secondary difmap
_audit_conform_dict_location ftp://ftp.iucr.org/pub/cif_core.dic
_audit_conform_dict_name cif_core.dic
_audit_conform_dict_version 2.4.5
_audit_creation_date 2022-07-28T14:56:43-00:00
_audit_creation_method 'WinGX routine CIF_UPDATE'
_cell_angle_alpha 101.725(3)
_cell_angle_beta 105.794(3)
_cell_angle_gamma 101.012(3)
_cell_formula_units_Z 1
_cell_length_a 10.9172(7)
_cell_length_b 11.0896(7)
_cell_length_c 12.1795(8)
_cell_measurement_reflns_used 9695
_cell_measurement_temperature 100(2)
_cell_measurement_theta_max 28.42
_cell_measurement_theta_min 2.27
_cell_measurement_wavelength 0.71073
_cell_volume 1340.94(15)
_computing_cell_refinement
;
SAINT (Bruker, 2016)
;
_computing_data_collection
;
APEX2 (Bruker, 2016)
;
_computing_data_reduction
;
SORTAV (Blessing, 1995)
;
_computing_molecular_graphics
;
ORTEP-3 for Windows (Farrugia, 2012)
;
_computing_publication_material
;
WinGX publication routines (Farrugia, 2012)
;
_computing_structure_refinement
;
SHELXL2014 (Sheldrick, 2015<i>b</i>)
;
_computing_structure_solution
;
SHELXS2013 (Sheldrick, 2008)
;
_diffrn_ambient_temperature 100(2)
_diffrn_detector 'APEX-II CCD'
_diffrn_measured_fraction_theta_full 1
_diffrn_measured_fraction_theta_max 0.994
_diffrn_measurement_device '\k-geometry diffractometer'
_diffrn_measurement_device_type 'Bruker APEXII'
_diffrn_measurement_method '\f or \w oscillation scans'
_diffrn_orient_matrix_UB_11 -0.060362
_diffrn_orient_matrix_UB_12 -0.032097
_diffrn_orient_matrix_UB_13 -0.083839
_diffrn_orient_matrix_UB_21 0.062478
_diffrn_orient_matrix_UB_22 0.059004
_diffrn_orient_matrix_UB_23 -0.024362
_diffrn_orient_matrix_UB_31 0.046684
_diffrn_orient_matrix_UB_32 -0.067767
_diffrn_orient_matrix_UB_33 -0.015218
_diffrn_radiation_monochromator graphite
_diffrn_radiation_probe x-ray
_diffrn_radiation_type MoK\a
_diffrn_radiation_wavelength 0.71073
_diffrn_reflns_av_R_equivalents 0.0218
_diffrn_reflns_av_unetI/netI 0.0278
_diffrn_reflns_Laue_measured_fraction_full 1
_diffrn_reflns_Laue_measured_fraction_max 0.994
_diffrn_reflns_limit_h_max 14
_diffrn_reflns_limit_h_min -14
_diffrn_reflns_limit_k_max 14
_diffrn_reflns_limit_k_min -14
_diffrn_reflns_limit_l_max 16
_diffrn_reflns_limit_l_min -16
_diffrn_reflns_number 13338
_diffrn_reflns_point_group_measured_fraction_full 1
_diffrn_reflns_point_group_measured_fraction_max 0.994
_diffrn_reflns_theta_full 25
_diffrn_reflns_theta_max 28.448
_diffrn_reflns_theta_min 1.805
_diffrn_source 'sealed x-ray tube'
_diffrn_standards_number 0
_exptl_absorpt_coefficient_mu 0.979
_exptl_absorpt_correction_T_max 0.746
_exptl_absorpt_correction_T_min 0.567
_exptl_absorpt_correction_type multi-scan
_exptl_absorpt_process_details
;
(SADABS; Bruker, 2016)
;
_exptl_crystal_colour purple
_exptl_crystal_density_diffrn 1.511
_exptl_crystal_density_method 'not measured'
_exptl_crystal_description prism
_exptl_crystal_F_000 624
_exptl_crystal_size_max 0.77
_exptl_crystal_size_mid 0.23
_exptl_crystal_size_min 0.1
_refine_diff_density_max 0.439
_refine_diff_density_min -0.401
_refine_diff_density_rms 0.055
_refine_ls_extinction_method none
_refine_ls_goodness_of_fit_ref 1.06
_refine_ls_hydrogen_treatment constr
_refine_ls_matrix_type full
_refine_ls_number_constraints 0
_refine_ls_number_parameters 472
_refine_ls_number_reflns 6735
_refine_ls_number_restraints 172
_refine_ls_restrained_S_all 1.061
_refine_ls_R_factor_all 0.0262
_refine_ls_R_factor_gt 0.0249
_refine_ls_shift/su_max 0.002
_refine_ls_shift/su_mean 0
_refine_ls_structure_factor_coef Fsqd
_refine_ls_weighting_details 'w=1/[\s^2^(Fo^2^)+(0.0318P)^2^+0.6647P] where P=(Fo^2^+2Fc^2^)/3'
_refine_ls_weighting_scheme calc
_refine_ls_wR_factor_gt 0.0691
_refine_ls_wR_factor_ref 0.07
_reflns_Friedel_coverage 0
_reflns_number_gt 6444
_reflns_number_total 6735
_reflns_threshold_expression 'I > 2\s(I)'
_cod_data_source_file qf3068sup1.cif
_cod_data_source_block Zn2TPA2Ph2dhbqBF42
_cod_database_code 2312842
_shelx_estimated_absorpt_t_min 0.519
_shelx_estimated_absorpt_t_max 0.908
_shelx_shelxl_version_number 2014/7

loop_
_symmetry_equiv_pos_as_xyz
'x, y, z'
'-x, -y, -z'

loop_
_atom_site_label
_atom_site_type_symbol
_atom_site_fract_x
_atom_site_fract_y
_atom_site_fract_z
_atom_site_U_iso_or_equiv
_atom_site_adp_type
_atom_site_occupancy
_atom_site_site_symmetry_order
_atom_site_calc_flag
_atom_site_refinement_flags_posn
_atom_site_refinement_flags_adp
_atom_site_refinement_flags_occupancy
_atom_site_disorder_assembly
_atom_site_disorder_group
C1 C 0.20598(13) 0.54132(12) 0.10900(12) 0.0191(2) Uani 1 1 d . . . . .
H1A H 0.232 0.4689 0.1363 0.023 Uiso 1 1 calc R U . . .
H1B H 0.1717 0.5148 0.0213 0.023 Uiso 1 1 calc R U . . .
C2 C 0.09926(12) 0.57412(12) 0.15682(11) 0.0167(2) Uani 1 1 d . . . . .
C3 C 0.01684(14) 0.48546(13) 0.18793(13) 0.0216(3) Uani 1 1 d . . . . .
H3 H 0.0289 0.4022 0.1835 0.026 Uiso 1 1 calc R U . . .
C4 C -0.08357(14) 0.52002(14) 0.22564(13) 0.0236(3) Uani 1 1 d . . . . .
H4 H -0.1415 0.4606 0.2471 0.028 Uiso 1 1 calc R U . . .
C5 C -0.09824(14) 0.64198(14) 0.23161(13) 0.0242(3) Uani 1 1 d . . . . .
H5 H -0.1667 0.6679 0.2565 0.029 Uiso 1 1 calc R U . . .
C6 C -0.01106(13) 0.72533(13) 0.20051(13) 0.0220(3) Uani 1 1 d . . . . .
H6 H -0.0202 0.8096 0.2056 0.026 Uiso 1 1 calc R U . . .
C7 C 0.40599(13) 0.66336(13) 0.27084(11) 0.0190(2) Uani 1 1 d . . . . .
H7A H 0.4995 0.695 0.2773 0.023 Uiso 1 1 calc R U . . .
H7B H 0.3944 0.5777 0.2849 0.023 Uiso 1 1 calc R U . . .
C9 C 0.3968(3) 0.7320(3) 0.4775(2) 0.0229(3) Uani 0.892(3) 1 d D . P A 1
H9 H 0.4237 0.6591 0.4938 0.028 Uiso 0.892(3) 1 calc R U P A 1
C10 C 0.3778(3) 0.8200(3) 0.5650(3) 0.0300(5) Uani 0.892(3) 1 d D . P A 1
H10 H 0.3903 0.8079 0.6419 0.036 Uiso 0.892(3) 1 calc R U P A 1
C11 C 0.3402(3) 0.9264(3) 0.5389(3) 0.0288(5) Uani 0.892(3) 1 d D . P A 1
H11 H 0.3292 0.9897 0.5983 0.035 Uiso 0.892(3) 1 calc R U P A 1
C12 C 0.3190(2) 0.9384(3) 0.4252(3) 0.0215(3) Uani 0.892(3) 1 d D . P A 1
H12 H 0.2918 1.0103 0.4067 0.026 Uiso 0.892(3) 1 calc R U P A 1
C8 C 0.37624(12) 0.75137(12) 0.36565(11) 0.0159(2) Uani 1 1 d D . . . .
N3 N 0.33567(11) 0.85179(10) 0.33967(9) 0.0157(2) Uani 1 1 d D . . . .
C9B C 0.3896(17) 0.722(2) 0.4725(16) 0.0229(3) Uani 0.108(3) 1 d D . P A 2
H9B H 0.4187 0.6494 0.4867 0.028 Uiso 0.108(3) 1 calc R U P A 2
C10B C 0.359(3) 0.802(3) 0.558(2) 0.0300(5) Uani 0.108(3) 1 d D . P A 2
H10B H 0.3667 0.785 0.6325 0.036 Uiso 0.108(3) 1 calc R U P A 2
C11B C 0.317(3) 0.905(3) 0.533(2) 0.0288(5) Uani 0.108(3) 1 d D . P A 2
H11B H 0.2953 0.9611 0.5906 0.035 Uiso 0.108(3) 1 calc R U P A 2
C12B C 0.3061(16) 0.929(2) 0.424(2) 0.0215(3) Uani 0.108(3) 1 d D . P A 2
H12B H 0.277 1.0007 0.4081 0.026 Uiso 0.108(3) 1 calc R U P A 2
C13 C 0.39964(12) 0.65042(12) 0.06705(11) 0.0157(2) Uani 1 1 d . . . . .
H13A H 0.3397 0.623 -0.0159 0.019 Uiso 1 1 calc R U . . .
H13B H 0.4546 0.5895 0.0775 0.019 Uiso 1 1 calc R U . . .
C14 C 0.48650(12) 0.78297(12) 0.09290(10) 0.0145(2) Uani 1 1 d . . . . .
C15 C 0.61370(13) 0.80499(13) 0.08780(11) 0.0192(2) Uani 1 1 d . . . . .
H15 H 0.6512 0.736 0.0696 0.023 Uiso 1 1 calc R U . . .
C16 C 0.68524(13) 0.92977(14) 0.10978(12) 0.0209(3) Uani 1 1 d . . . . .
H16 H 0.7727 0.9472 0.1067 0.025 Uiso 1 1 calc R U . . .
C17 C 0.62873(13) 1.02881(13) 0.13625(11) 0.0187(2) Uani 1 1 d . . . . .
H17 H 0.6759 1.1149 0.1506 0.022 Uiso 1 1 calc R U . . .
C18 C 0.50186(12) 0.99935(12) 0.14126(10) 0.0154(2) Uani 1 1 d . . . . .
H18 H 0.4626 1.0668 0.16 0.019 Uiso 1 1 calc R U . . .
C19 C 0.06548(11) 0.90091(10) -0.01878(10) 0.0109(2) Uani 1 1 d . . . . .
C20 C 0.10185(11) 1.00013(11) 0.10127(10) 0.0114(2) Uani 1 1 d . . . . .
C21 C 0.03649(11) 1.09545(10) 0.11716(10) 0.0113(2) Uani 1 1 d . . . . .
C22 C 0.07635(12) 1.19010(11) 0.23442(10) 0.0128(2) Uani 1 1 d . . . . .
C23 C 0.20797(12) 1.25997(12) 0.28990(11) 0.0179(2) Uani 1 1 d . . . . .
H23 H 0.2719 1.2463 0.2526 0.022 Uiso 1 1 calc R U . . .
C24 C 0.24589(14) 1.34908(13) 0.39906(13) 0.0238(3) Uani 1 1 d . . . . .
H24 H 0.3355 1.3962 0.4357 0.029 Uiso 1 1 calc R U . . .
C25 C 0.15393(15) 1.36982(14) 0.45508(12) 0.0266(3) Uani 1 1 d . . . . .
H25 H 0.1804 1.4305 0.53 0.032 Uiso 1 1 calc R U . . .
C26 C 0.02328(15) 1.30140(14) 0.40089(12) 0.0251(3) Uani 1 1 d . . . . .
H26 H -0.0403 1.3155 0.4385 0.03 Uiso 1 1 calc R U . . .
C27 C -0.01505(13) 1.21208(12) 0.29144(11) 0.0181(2) Uani 1 1 d . . . . .
H27 H -0.1049 1.1654 0.2551 0.022 Uiso 1 1 calc R U . . .
N1 N 0.32200(10) 0.65150(10) 0.14916(9) 0.01378(19) Uani 1 1 d . . . . .
N2 N 0.08588(10) 0.69266(10) 0.16350(10) 0.0167(2) Uani 1 1 d . . . . .
N4 N 0.43229(10) 0.87888(10) 0.12060(9) 0.01344(19) Uani 1 1 d . . . . .
O1 O 0.13171(8) 0.82023(8) -0.02084(7) 0.01348(16) Uani 1 1 d . . . . .
O2 O 0.19365(9) 0.98736(8) 0.18393(8) 0.01525(17) Uani 1 1 d . . . . .
B1 B 0.5541(2) 0.4112(2) 0.2310(2) 0.0179(4) Uani 0.892(3) 1 d D U P A 1
F1 F 0.5475(6) 0.4337(5) 0.3450(3) 0.0285(4) Uani 0.892(3) 1 d D U P A 1
F2 F 0.61843(17) 0.31570(15) 0.21068(14) 0.0312(3) Uani 0.892(3) 1 d D U P A 1
F3 F 0.42782(10) 0.37521(12) 0.15042(9) 0.0310(3) Uani 0.892(3) 1 d D U P A 1
F4 F 0.62347(14) 0.52260(15) 0.21670(16) 0.0330(4) Uani 0.892(3) 1 d D U P A 1
B1B B 0.5592(18) 0.3869(19) 0.2406(19) 0.031(4) Uani 0.108(3) 1 d D U P A 2
F1B F 0.546(5) 0.443(4) 0.348(3) 0.0285(4) Uani 0.108(3) 1 d D U P A 2
F2B F 0.6653(13) 0.3350(13) 0.2580(14) 0.035(3) Uani 0.108(3) 1 d D U P A 2
F3B F 0.4426(11) 0.2930(15) 0.1770(11) 0.059(4) Uani 0.108(3) 1 d D U P A 2
F4B F 0.5778(17) 0.4763(15) 0.1783(13) 0.043(3) Uani 0.108(3) 1 d D U P A 2
Zn1 Zn 0.25271(2) 0.82562(2) 0.15287(2) 0.01181(5) Uani 1 1 d . . . B 2
C28 C 1.045(2) 1.042(2) 0.5454(16) 0.091(4) Uani 0.4461(17) 1 d . U P A -1
H28A H 1.0891 1.1113 0.5202 0.137 Uiso 0.4461(17) 1 d R U P A -1
H28B H 1.1085 0.9961 0.578 0.137 Uiso 0.4461(17) 1 d R U P A -1
H28C H 1.0083 1.0764 0.6062 0.137 Uiso 0.4461(17) 1 d R U P A -1
C29 C 0.929(3) 0.953(2) 0.441(2) 0.111(3) Uani 0.4461(17) 1 d . U P A -1
N5 N 0.8514(10) 0.8970(8) 0.3657(6) 0.137(3) Uani 0.4461(17) 1 d . U P A -1
C30 C 0.946(4) 0.868(3) 0.427(3) 0.116(5) Uani 0.0539(17) 1 d D U P A -2
H30A H 0.9897 0.8039 0.4555 0.139 Uiso 0.0539(17) 1 calc R U P A -2
H30B H 0.9441 0.86 0.3445 0.139 Uiso 0.0539(17) 1 calc R U P A -2
C31 C 0.803(4) 0.836(4) 0.430(4) 0.105(6) Uani 0.0539(17) 1 d D U P A -2
H31A H 0.756 0.7493 0.3793 0.157 Uiso 0.0539(17) 1 calc R U P A -2
H31B H 0.8038 0.8408 0.5112 0.157 Uiso 0.0539(17) 1 calc R U P A -2
H31C H 0.7581 0.897 0.4001 0.157 Uiso 0.0539(17) 1 calc R U P A -2
O3 O 1.023(4) 0.993(3) 0.499(3) 0.111(4) Uani 0.0539(17) 1 d D U P A -2
C32 C 1.157(4) 1.023(4) 0.497(4) 0.110(5) Uani 0.0539(17) 1 d D U P A -2
H32A H 1.1563 1.0169 0.4146 0.132 Uiso 0.0539(17) 1 calc R U P A -2
H32B H 1.202 0.9606 0.5258 0.132 Uiso 0.0539(17) 1 calc R U P A -2
C33 C 1.236(4) 1.162(4) 0.578(4) 0.105(6) Uani 0.0539(17) 1 d D U P A -2
H33A H 1.326 1.1809 0.5752 0.157 Uiso 0.0539(17) 1 calc R U P A -2
H33B H 1.1918 1.2245 0.5486 0.157 Uiso 0.0539(17) 1 calc R U P A -2
H33C H 1.2374 1.1683 0.6596 0.157 Uiso 0.0539(17) 1 calc R U P A -2

loop_
_atom_site_aniso_label
_atom_site_aniso_U_11
_atom_site_aniso_U_22
_atom_site_aniso_U_33
_atom_site_aniso_U_23
_atom_site_aniso_U_13
_atom_site_aniso_U_12
C1 0.0210(6) 0.0126(5) 0.0251(6) 0.0050(5) 0.0098(5) 0.0045(5)
C2 0.0169(5) 0.0149(5) 0.0183(6) 0.0059(4) 0.0046(5) 0.0047(4)
C3 0.0227(6) 0.0165(6) 0.0276(7) 0.0099(5) 0.0087(5) 0.0049(5)
C4 0.0205(6) 0.0242(7) 0.0285(7) 0.0119(5) 0.0100(5) 0.0030(5)
C5 0.0188(6) 0.0254(7) 0.0321(7) 0.0093(6) 0.0123(5) 0.0069(5)
C6 0.0191(6) 0.0187(6) 0.0323(7) 0.0099(5) 0.0107(5) 0.0081(5)
C7 0.0239(6) 0.0227(6) 0.0155(6) 0.0088(5) 0.0056(5) 0.0148(5)
C9 0.0323(8) 0.0204(9) 0.0152(6) 0.0081(6) 0.0035(5) 0.0074(6)
C10 0.0464(14) 0.0283(13) 0.0129(7) 0.0064(8) 0.0061(8) 0.0081(10)
C11 0.0429(15) 0.0241(13) 0.0166(7) 0.0000(8) 0.0092(9) 0.0089(10)
C12 0.0273(8) 0.0183(7) 0.0184(6) 0.0033(5) 0.0065(6) 0.0083(6)
C8 0.0171(5) 0.0165(5) 0.0137(5) 0.0052(4) 0.0027(4) 0.0055(4)
N3 0.0184(5) 0.0160(5) 0.0144(5) 0.0054(4) 0.0053(4) 0.0068(4)
C9B 0.0323(8) 0.0204(9) 0.0152(6) 0.0081(6) 0.0035(5) 0.0074(6)
C10B 0.0464(14) 0.0283(13) 0.0129(7) 0.0064(8) 0.0061(8) 0.0081(10)
C11B 0.0429(15) 0.0241(13) 0.0166(7) 0.0000(8) 0.0092(9) 0.0089(10)
C12B 0.0273(8) 0.0183(7) 0.0184(6) 0.0033(5) 0.0065(6) 0.0083(6)
C13 0.0178(5) 0.0144(5) 0.0160(5) 0.0033(4) 0.0071(4) 0.0058(4)
C14 0.0158(5) 0.0164(5) 0.0108(5) 0.0029(4) 0.0032(4) 0.0055(4)
C15 0.0174(6) 0.0219(6) 0.0190(6) 0.0031(5) 0.0073(5) 0.0075(5)
C16 0.0151(6) 0.0267(7) 0.0193(6) 0.0045(5) 0.0061(5) 0.0029(5)
C17 0.0169(6) 0.0198(6) 0.0160(6) 0.0053(5) 0.0025(4) 0.0003(5)
C18 0.0172(5) 0.0157(5) 0.0119(5) 0.0042(4) 0.0019(4) 0.0046(4)
C19 0.0110(5) 0.0087(5) 0.0140(5) 0.0045(4) 0.0045(4) 0.0026(4)
C20 0.0113(5) 0.0101(5) 0.0132(5) 0.0046(4) 0.0035(4) 0.0028(4)
C21 0.0116(5) 0.0090(5) 0.0128(5) 0.0028(4) 0.0028(4) 0.0029(4)
C22 0.0150(5) 0.0101(5) 0.0126(5) 0.0035(4) 0.0023(4) 0.0044(4)
C23 0.0148(5) 0.0160(6) 0.0204(6) 0.0014(5) 0.0033(5) 0.0052(4)
C24 0.0183(6) 0.0205(6) 0.0231(6) -0.0017(5) -0.0008(5) 0.0024(5)
C25 0.0302(7) 0.0248(7) 0.0168(6) -0.0037(5) 0.0038(5) 0.0046(6)
C26 0.0269(7) 0.0279(7) 0.0196(6) 0.0004(5) 0.0117(5) 0.0053(6)
C27 0.0168(6) 0.0181(6) 0.0176(6) 0.0030(5) 0.0061(5) 0.0018(5)
N1 0.0157(5) 0.0135(5) 0.0135(5) 0.0043(4) 0.0048(4) 0.0061(4)
N2 0.0161(5) 0.0152(5) 0.0207(5) 0.0075(4) 0.0059(4) 0.0057(4)
N4 0.0144(4) 0.0148(5) 0.0112(4) 0.0046(4) 0.0027(4) 0.0049(4)
O1 0.0145(4) 0.0116(4) 0.0149(4) 0.0041(3) 0.0031(3) 0.0065(3)
O2 0.0163(4) 0.0132(4) 0.0148(4) 0.0037(3) 0.0005(3) 0.0072(3)
B1 0.0190(8) 0.0204(9) 0.0201(9) 0.0094(7) 0.0101(7) 0.0090(7)
F1 0.0402(5) 0.0344(11) 0.0183(4) 0.0117(5) 0.0114(4) 0.0193(6)
F2 0.0420(8) 0.0305(7) 0.0367(8) 0.0161(6) 0.0221(6) 0.0247(7)
F3 0.0249(5) 0.0357(7) 0.0240(5) -0.0017(4) 0.0018(4) 0.0079(4)
F4 0.0253(6) 0.0298(7) 0.0590(10) 0.0261(7) 0.0238(6) 0.0120(5)
B1B 0.035(7) 0.037(7) 0.025(6) 0.013(5) 0.012(5) 0.015(5)
F1B 0.0402(5) 0.0344(11) 0.0183(4) 0.0117(5) 0.0114(4) 0.0193(6)
F2B 0.040(6) 0.034(6) 0.055(8) 0.027(6) 0.033(5) 0.019(5)
F3B 0.048(5) 0.075(8) 0.041(5) -0.013(5) 0.022(4) 0.006(5)
F4B 0.075(10) 0.049(7) 0.043(6) 0.030(6) 0.045(6) 0.047(6)
Zn1 0.01294(7) 0.01125(7) 0.01313(7) 0.00518(5) 0.00363(5) 0.00633(5)
C28 0.124(9) 0.113(6) 0.054(6) 0.020(5) 0.037(6) 0.063(6)
C29 0.158(8) 0.114(5) 0.062(5) -0.005(4) 0.010(5) 0.102(5)
N5 0.202(7) 0.112(5) 0.071(4) -0.017(3) -0.021(4) 0.122(5)
C30 0.164(9) 0.116(6) 0.065(6) -0.003(6) 0.009(6) 0.100(7)
C31 0.160(10) 0.106(8) 0.060(8) -0.002(7) 0.020(8) 0.114(8)
O3 0.155(9) 0.116(6) 0.063(6) 0.000(6) 0.013(7) 0.095(7)
C32 0.153(10) 0.118(8) 0.064(8) 0.003(7) 0.019(8) 0.090(8)
C33 0.160(10) 0.106(8) 0.060(8) -0.002(7) 0.020(8) 0.114(8)

loop_
_atom_type_symbol
_atom_type_description
_atom_type_scat_dispersion_real
_atom_type_scat_dispersion_imag
_atom_type_scat_source
C C 0.0033 0.0016 'International Tables Vol C Tables 4.2.6.8 and 6.1.1.4'
H H 0 0 'International Tables Vol C Tables 4.2.6.8 and 6.1.1.4'
N N 0.0061 0.0033 'International Tables Vol C Tables 4.2.6.8 and 6.1.1.4'
O O 0.0106 0.006 'International Tables Vol C Tables 4.2.6.8 and 6.1.1.4'
F F 0.0171 0.0103 'International Tables Vol C Tables 4.2.6.8 and 6.1.1.4'
Zn Zn 0.2839 1.4301 'International Tables Vol C Tables 4.2.6.8 and 6.1.1.4'
B B 0.0013 0.0007 'International Tables Vol C Tables 4.2.6.8 and 6.1.1.4'

loop_
_geom_angle_atom_site_label_1
_geom_angle_atom_site_label_2
_geom_angle_atom_site_label_3
_geom_angle
_geom_angle_site_symmetry_1
_geom_angle_site_symmetry_3
_geom_angle_publ_flag
N1 C1 C2 110.83(10) . . ?
N1 C1 H1A 109.5 . . ?
C2 C1 H1A 109.5 . . ?
N1 C1 H1B 109.5 . . ?
C2 C1 H1B 109.5 . . ?
H1A C1 H1B 108.1 . . ?
N2 C2 C3 121.96(12) . . ?
N2 C2 C1 116.02(11) . . ?
C3 C2 C1 121.98(12) . . ?
C2 C3 C4 119.01(12) . . ?
C2 C3 H3 120.5 . . ?
C4 C3 H3 120.5 . . ?
C5 C4 C3 119.11(13) . . ?
C5 C4 H4 120.4 . . ?
C3 C4 H4 120.4 . . ?
C6 C5 C4 118.41(13) . . ?
C6 C5 H5 120.8 . . ?
C4 C5 H5 120.8 . . ?
N2 C6 C5 122.91(13) . . ?
N2 C6 H6 118.5 . . ?
C5 C6 H6 118.5 . . ?
N1 C7 C8 113.80(10) . . ?
N1 C7 H7A 108.8 . . ?
C8 C7 H7A 108.8 . . ?
N1 C7 H7B 108.8 . . ?
C8 C7 H7B 108.8 . . ?
H7A C7 H7B 107.7 . . ?
C10 C9 C8 119.2(3) . . ?
C10 C9 H9 120.4 . . ?
C8 C9 H9 120.4 . . ?
C9 C10 C11 119.0(2) . . ?
C9 C10 H10 120.5 . . ?
C11 C10 H10 120.5 . . ?
C12 C11 C10 118.7(2) . . ?
C12 C11 H11 120.6 . . ?
C10 C11 H11 120.6 . . ?
N3 C12 C11 122.2(3) . . ?
N3 C12 H12 118.9 . . ?
C11 C12 H12 118.9 . . ?
N3 C8 C9B 124.4(14) . . ?
N3 C8 C9 121.63(19) . . ?
N3 C8 C7 117.52(11) . . ?
C9B C8 C7 118.1(13) . . ?
C9 C8 C7 120.76(19) . . ?
C8 N3 C12 119.17(19) . . ?
C8 N3 C12B 117.3(14) . . ?
C8 N3 Zn1 112.77(8) . . ?
C12B N3 Zn1 124.9(13) . . ?
C10B C9B C8 118(2) . . ?
C10B C9B H9B 121.2 . . ?
C8 C9B H9B 121.2 . . ?
C9B C10B C11B 119(2) . . ?
C9B C10B H10B 120.5 . . ?
C11B C10B H10B 120.5 . . ?
C10B C11B C12B 120(2) . . ?
C10B C11B H11B 120 . . ?
C12B C11B H11B 120 . . ?
N3 C12B C11B 122(2) . . ?
N3 C12B H12B 119.2 . . ?
C11B C12B H12B 119.2 . . ?
N1 C13 C14 108.88(10) . . ?
N1 C13 H13A 109.9 . . ?
C14 C13 H13A 109.9 . . ?
N1 C13 H13B 109.9 . . ?
C14 C13 H13B 109.9 . . ?
H13A C13 H13B 108.3 . . ?
N4 C14 C15 121.81(12) . . ?
N4 C14 C13 115.68(11) . . ?
C15 C14 C13 122.51(11) . . ?
C14 C15 C16 118.63(12) . . ?
C14 C15 H15 120.7 . . ?
C16 C15 H15 120.7 . . ?
C17 C16 C15 119.69(12) . . ?
C17 C16 H16 120.2 . . ?
C15 C16 H16 120.2 . . ?
C18 C17 C16 118.32(12) . . ?
C18 C17 H17 120.8 . . ?
C16 C17 H17 120.8 . . ?
N4 C18 C17 122.29(12) . . ?
N4 C18 H18 118.9 . . ?
C17 C18 H18 118.9 . . ?
O1 C19 C21 124.31(11) . 2_575 ?
O1 C19 C20 115.53(10) . . ?
C21 C19 C20 120.16(10) 2_575 . ?
O2 C20 C21 122.95(11) . . ?
O2 C20 C19 115.02(10) . . ?
C21 C20 C19 122.03(10) . . ?
C20 C21 C19 117.81(10) . 2_575 ?
C20 C21 C22 120.03(10) . . ?
C19 C21 C22 122.15(10) 2_575 . ?
C27 C22 C23 118.39(11) . . ?
C27 C22 C21 121.46(11) . . ?
C23 C22 C21 120.15(11) . . ?
C24 C23 C22 120.52(12) . . ?
C24 C23 H23 119.7 . . ?
C22 C23 H23 119.7 . . ?
C25 C24 C23 120.52(13) . . ?
C25 C24 H24 119.7 . . ?
C23 C24 H24 119.7 . . ?
C26 C25 C24 119.48(13) . . ?
C26 C25 H25 120.3 . . ?
C24 C25 H25 120.3 . . ?
C25 C26 C27 120.14(13) . . ?
C25 C26 H26 119.9 . . ?
C27 C26 H26 119.9 . . ?
C26 C27 C22 120.95(12) . . ?
C26 C27 H27 119.5 . . ?
C22 C27 H27 119.5 . . ?
C1 N1 C13 113.22(10) . . ?
C1 N1 C7 111.20(10) . . ?
C13 N1 C7 111.14(10) . . ?
C1 N1 Zn1 108.25(7) . . ?
C13 N1 Zn1 105.12(7) . . ?
C7 N1 Zn1 107.53(7) . . ?
C2 N2 C6 118.59(11) . . ?
C2 N2 Zn1 114.68(8) . . ?
C6 N2 Zn1 125.06(9) . . ?
C18 N4 C14 119.23(11) . . ?
C18 N4 Zn1 125.01(9) . . ?
C14 N4 Zn1 115.09(8) . . ?
C19 O1 Zn1 112.78(7) . . ?
C20 O2 Zn1 117.08(8) . . ?
F1 B1 F3 109.5(3) . . ?
F1 B1 F4 109.4(3) . . ?
F3 B1 F4 108.60(17) . . ?
F1 B1 F2 110.1(3) . . ?
F3 B1 F2 110.08(18) . . ?
F4 B1 F2 109.18(17) . . ?
F2B B1B F4B 108.3(15) . . ?
F2B B1B F1B 111(2) . . ?
F4B B1B F1B 110(2) . . ?
F2B B1B F3B 110.7(15) . . ?
F4B B1B F3B 109.6(16) . . ?
F1B B1B F3B 107(2) . . ?
O2 Zn1 N4 105.38(4) . . ?
O2 Zn1 N3 90.30(4) . . ?
N4 Zn1 N3 96.69(4) . . ?
O2 Zn1 O1 77.63(3) . . ?
N4 Zn1 O1 94.90(4) . . ?
N3 Zn1 O1 165.13(4) . . ?
O2 Zn1 N2 99.25(4) . . ?
N4 Zn1 N2 155.22(4) . . ?
N3 Zn1 N2 85.75(4) . . ?
O1 Zn1 N2 87.63(4) . . ?
O2 Zn1 N1 170.84(4) . . ?
N4 Zn1 N1 78.09(4) . . ?
N3 Zn1 N1 80.82(4) . . ?
O1 Zn1 N1 110.77(3) . . ?
N2 Zn1 N1 77.97(4) . . ?
C29 C28 H28A 109.4 . . ?
C29 C28 H28B 111.9 . . ?
H28A C28 H28B 109.5 . . ?
C29 C28 H28C 107.1 . . ?
H28A C28 H28C 109.5 . . ?
H28B C28 H28C 109.5 . . ?
N5 C29 C28 176(2) . . ?
O3 C30 C31 113.6(13) . . ?
O3 C30 H30A 108.9 . . ?
C31 C30 H30A 108.9 . . ?
O3 C30 H30B 108.9 . . ?
C31 C30 H30B 108.9 . . ?
H30A C30 H30B 107.7 . . ?
C30 C31 H31A 109.5 . . ?
C30 C31 H31B 109.5 . . ?
H31A C31 H31B 109.5 . . ?
C30 C31 H31C 109.5 . . ?
H31A C31 H31C 109.5 . . ?
H31B C31 H31C 109.5 . . ?
C30 O3 C32 113.6(17) . . ?
O3 C32 C33 110.7(19) . . ?
O3 C32 H32A 109.5 . . ?
C33 C32 H32A 109.5 . . ?
O3 C32 H32B 109.5 . . ?
C33 C32 H32B 109.5 . . ?
H32A C32 H32B 108.1 . . ?
C32 C33 H33A 109.5 . . ?
C32 C33 H33B 109.5 . . ?
H33A C33 H33B 109.5 . . ?
C32 C33 H33C 109.5 . . ?
H33A C33 H33C 109.5 . . ?
H33B C33 H33C 109.5 . . ?

loop_
_geom_bond_atom_site_label_1
_geom_bond_atom_site_label_2
_geom_bond_distance
_geom_bond_site_symmetry_2
_geom_bond_publ_flag
C1 N1 1.4714(16) . ?
C1 C2 1.5080(18) . ?
C1 H1A 0.99 . ?
C1 H1B 0.99 . ?
C2 N2 1.3389(16) . ?
C2 C3 1.3852(18) . ?
C3 C4 1.386(2) . ?
C3 H3 0.95 . ?
C4 C5 1.382(2) . ?
C4 H4 0.95 . ?
C5 C6 1.3806(19) . ?
C5 H5 0.95 . ?
C6 N2 1.3395(17) . ?
C6 H6 0.95 . ?
C7 N1 1.4795(15) . ?
C7 C8 1.5028(17) . ?
C7 H7A 0.99 . ?
C7 H7B 0.99 . ?
C9 C10 1.380(3) . ?
C9 C8 1.387(3) . ?
C9 H9 0.95 . ?
C10 C11 1.389(3) . ?
C10 H10 0.95 . ?
C11 C12 1.379(3) . ?
C11 H11 0.95 . ?
C12 N3 1.343(2) . ?
C12 H12 0.95 . ?
C8 N3 1.3386(16) . ?
C8 C9B 1.382(17) . ?
N3 C12B 1.348(17) . ?
N3 Zn1 2.1425(10) . ?
C9B C10B 1.377(17) . ?
C9B H9B 0.95 . ?
C10B C11B 1.378(17) . ?
C10B H10B 0.95 . ?
C11B C12B 1.379(17) . ?
C11B H11B 0.95 . ?
C12B H12B 0.95 . ?
C13 N1 1.4762(15) . ?
C13 C14 1.5087(17) . ?
C13 H13A 0.99 . ?
C13 H13B 0.99 . ?
C14 N4 1.3411(16) . ?
C14 C15 1.3840(17) . ?
C15 C16 1.3854(19) . ?
C15 H15 0.95 . ?
C16 C17 1.383(2) . ?
C16 H16 0.95 . ?
C17 C18 1.3821(18) . ?
C17 H17 0.95 . ?
C18 N4 1.3405(16) . ?
C18 H18 0.95 . ?
C19 O1 1.2538(14) . ?
C19 C21 1.4097(15) 2_575 ?
C19 C20 1.5392(16) . ?
C20 O2 1.2653(14) . ?
C20 C21 1.3943(16) . ?
C21 C19 1.4097(15) 2_575 ?
C21 C22 1.4862(15) . ?
C22 C27 1.3924(17) . ?
C22 C23 1.3982(16) . ?
C23 C24 1.3877(18) . ?
C23 H23 0.95 . ?
C24 C25 1.387(2) . ?
C24 H24 0.95 . ?
C25 C26 1.384(2) . ?
C25 H25 0.95 . ?
C26 C27 1.3909(18) . ?
C26 H26 0.95 . ?
C27 H27 0.95 . ?
N1 Zn1 2.2010(10) . ?
N2 Zn1 2.1652(11) . ?
N4 Zn1 2.1019(11) . ?
O1 Zn1 2.1497(8) . ?
O2 Zn1 2.0186(9) . ?
B1 F1 1.384(3) . ?
B1 F3 1.385(2) . ?
B1 F4 1.389(2) . ?
B1 F2 1.396(2) . ?
B1B F2B 1.375(17) . ?
B1B F4B 1.383(17) . ?
B1B F1B 1.386(17) . ?
B1B F3B 1.390(17) . ?
C28 C29 1.521(12) . ?
C28 H28A 0.98 . ?
C28 H28B 0.98 . ?
C28 H28C 0.98 . ?
C29 N5 1.05(3) . ?
C30 O3 1.440(5) . ?
C30 C31 1.544(5) . ?
C30 H30A 0.99 . ?
C30 H30B 0.99 . ?
C31 H31A 0.98 . ?
C31 H31B 0.98 . ?
C31 H31C 0.98 . ?
O3 C32 1.45(2) . ?
C32 C33 1.58(2) . ?
C32 H32A 0.99 . ?
C32 H32B 0.99 . ?
C33 H33A 0.98 . ?
C33 H33B 0.98 . ?
C33 H33C 0.98 . ?

_cod_database_fobs_code 2312842
